data_4080092
loop_
_publ_author_name
'Ghereg, Dumitru'
'Ouhsaine, Fatima'
'Escudi\'e, Jean'
'Labat, St\'ephane'
'Andr\'e, Erwan'
'Miqueu, Karinne'
'Sotiropoulos, Jean-Marc'
'Gornitzka, Heinz'
'Saffon, Nathalie'

_publ_section_title
;
 Versatile Reactivity of Phosphagermaallene
 Tip(t-Bu)Ge&#x2550;C&#x2550;PMes* with \a-Ethylenic Esters
;
_journal_issue 4
_journal_name_full Organometallics
_journal_page_first 1085
_journal_paper_doi 10.1021/om301224t
_journal_volume 32
_journal_year 2013
_chemical_formula_sum 'C43 H67 Ge O4 P'
_chemical_formula_weight 751.53
_chemical_name_systematic
;

 ?

;
_space_group_IT_number 14
_symmetry_cell_setting monoclinic
_symmetry_space_group_name_Hall '-P 2yn'
_symmetry_space_group_name_H-M 'P 1 21/n 1'
_atom_sites_solution_hydrogens geom
_atom_sites_solution_primary direct
_atom_sites_solution_secondary difmap
_audit_creation_method SHELXL-97
_cell_angle_alpha 90.00
_cell_angle_beta 100.725(2)
_cell_angle_gamma 90.00
_cell_formula_units_Z 4
_cell_length_a 10.4119(12)
_cell_length_b 22.586(2)
_cell_length_c 18.438(2)
_cell_measurement_reflns_used 2349
_cell_measurement_temperature 193(2)
_cell_measurement_theta_max 19.21
_cell_measurement_theta_min 2.19
_cell_volume 4260.2(8)
_computing_cell_refinement 'Bruker SMART'
_computing_data_collection 'Bruker SMART'
_computing_data_reduction 'Bruker SAINT'
_computing_molecular_graphics 'Bruker SHELXTL'
_computing_publication_material 'Bruker SHELXTL'
_computing_structure_refinement 'SHELXL-97 (Sheldrick, 1997)'
_computing_structure_solution 'SHELXS-97 (Sheldrick, 1990)'
_diffrn_ambient_temperature 193(2)
_diffrn_measured_fraction_theta_full 0.992
_diffrn_measured_fraction_theta_max 0.992
_diffrn_measurement_device_type 'CCD area detector'
_diffrn_measurement_method 'phi and omega scans'
_diffrn_radiation_monochromator graphite
_diffrn_radiation_source 'fine-focus sealed tube'
_diffrn_radiation_type MoK\a
_diffrn_radiation_wavelength 0.71073
_diffrn_reflns_av_R_equivalents 0.1110
_diffrn_reflns_av_sigmaI/netI 0.1352
_diffrn_reflns_limit_h_max 12
_diffrn_reflns_limit_h_min -12
_diffrn_reflns_limit_k_max 23
_diffrn_reflns_limit_k_min -28
_diffrn_reflns_limit_l_max 23
_diffrn_reflns_limit_l_min -15
_diffrn_reflns_number 30046
_diffrn_reflns_theta_full 26.49
_diffrn_reflns_theta_max 26.49
_diffrn_reflns_theta_min 2.10
_exptl_absorpt_coefficient_mu 0.794
_exptl_absorpt_correction_T_max 0.9614
_exptl_absorpt_correction_T_min 0.6923
_exptl_absorpt_correction_type multi-scan
_exptl_absorpt_process_details 'SADABS (Bruker-AXS)'
_exptl_crystal_colour colourless
_exptl_crystal_density_diffrn 1.172
_exptl_crystal_density_method 'not measured'
_exptl_crystal_description plate
_exptl_crystal_F_000 1616
_exptl_crystal_size_max 0.50
_exptl_crystal_size_mid 0.10
_exptl_crystal_size_min 0.05
_refine_diff_density_max 0.651
_refine_diff_density_min -0.489
_refine_diff_density_rms 0.073
_refine_ls_extinction_method none
_refine_ls_goodness_of_fit_ref 0.979
_refine_ls_hydrogen_treatment constr
_refine_ls_matrix_type full
_refine_ls_number_parameters 618
_refine_ls_number_reflns 8749
_refine_ls_number_restraints 448
_refine_ls_restrained_S_all 0.983
_refine_ls_R_factor_all 0.1496
_refine_ls_R_factor_gt 0.0592
_refine_ls_shift/su_max 0.001
_refine_ls_shift/su_mean 0.000
_refine_ls_structure_factor_coef Fsqd
_refine_ls_weighting_details 'calc w=1/[\s^2^(Fo^2^)+(0.0525P)^2^+0.0000P] where P=(Fo^2^+2Fc^2^)/3'
_refine_ls_weighting_scheme calc
_refine_ls_wR_factor_gt 0.1096
_refine_ls_wR_factor_ref 0.1411
_reflns_number_gt 4231
_reflns_number_total 8749
_reflns_threshold_expression >2sigma(I)
_cod_data_source_file om301224t_si_001.cif
_cod_data_source_block 6
_cod_depositor_comments
;
The following automatic conversions were performed:

'_symmetry_cell_setting' value 'Monoclinic' changed to 'monoclinic'
according to /home/saulius/struct/CIF-dictionaries/cif_core.dic
dictionary named 'cif_core.dic' version 2.4.2 from 2011-04-26.

Automatic conversion script
Id: cif_fix_values 1891 2012-01-12 08:04:46Z andrius 
;
_cod_original_cell_volume 4260.0(8)
_cod_original_sg_symbol_H-M P2(1)/n
_cod_database_code 4080092

loop_
_symmetry_equiv_pos_as_xyz
'x, y, z'
'-x+1/2, y+1/2, -z+1/2'
'-x, -y, -z'
'x-1/2, -y-1/2, z-1/2'

loop_
_atom_site_label
_atom_site_type_symbol
_atom_site_fract_x
_atom_site_fract_y
_atom_site_fract_z
_atom_site_U_iso_or_equiv
_atom_site_adp_type
_atom_site_occupancy
_atom_site_symmetry_multiplicity
_atom_site_calc_flag
_atom_site_refinement_flags
_atom_site_disorder_assembly
_atom_site_disorder_group
P1 P 0.32907(11) 0.17183(5) 0.21676(6) 0.0344(3) Uani 1 1 d . A .
Ge1 Ge 0.40658(4) 0.20560(2) 0.38780(2) 0.03602(15) Uani 1 1 d . A .
C1 C 0.4021(4) 0.15228(17) 0.3023(2) 0.0316(10) Uani 1 1 d D . .
O1 O 0.5758(3) 0.18980(17) 0.43072(17) 0.0677(11) Uani 1 1 d D . .
C2 C 0.4850(15) 0.0972(7) 0.3238(11) 0.042(2) Uani 0.473(14) 1 d PDU A 1
H2 H 0.4737 0.0699 0.2804 0.050 Uiso 0.473(14) 1 calc PR A 1
C5 C 0.4478(15) 0.0641(7) 0.3889(8) 0.046(2) Uani 0.473(14) 1 d PDU A 1
O3 O 0.5237(10) 0.0519(7) 0.4430(7) 0.094(4) Uani 0.473(14) 1 d PDU A 1
O4 O 0.3198(14) 0.0540(10) 0.3784(13) 0.048(3) Uani 0.473(14) 1 d PDU A 1
C6 C 0.271(2) 0.0154(12) 0.4299(13) 0.057(5) Uani 0.473(14) 1 d PDU A 1
H6A H 0.3005 -0.0252 0.4239 0.086 Uiso 0.473(14) 1 calc PR A 1
H6B H 0.1751 0.0165 0.4201 0.086 Uiso 0.473(14) 1 calc PR A 1
H6C H 0.3040 0.0288 0.4805 0.086 Uiso 0.473(14) 1 calc PR A 1
C3 C 0.6285(15) 0.1147(11) 0.3438(12) 0.047(2) Uani 0.473(14) 1 d PDU A 1
H3A H 0.6829 0.0786 0.3466 0.056 Uiso 0.473(14) 1 calc PR A 1
H3B H 0.6507 0.1401 0.3040 0.056 Uiso 0.473(14) 1 calc PR A 1
C4 C 0.6613(14) 0.1475(7) 0.4159(10) 0.051(3) Uani 0.473(14) 1 d PDU A 1
O2 O 0.7684(14) 0.1412(7) 0.4548(10) 0.079(4) Uani 0.473(14) 1 d PDU A 1
C2' C 0.4977(13) 0.1011(6) 0.3211(10) 0.040(2) Uani 0.527(14) 1 d PDU A 2
H2' H 0.4943 0.0795 0.2735 0.049 Uiso 0.527(14) 1 calc PR A 2
C5' C 0.4630(14) 0.0553(7) 0.3736(8) 0.050(2) Uani 0.527(14) 1 d PDU A 2
O3' O 0.5301(8) 0.0157(5) 0.4017(7) 0.085(4) Uani 0.527(14) 1 d PDU A 2
O4' O 0.3417(13) 0.0621(9) 0.3857(11) 0.046(2) Uani 0.527(14) 1 d PDU A 2
C6' C 0.300(2) 0.0247(10) 0.4410(11) 0.049(4) Uani 0.527(14) 1 d PDU A 2
H6'1 H 0.3397 -0.0146 0.4399 0.074 Uiso 0.527(14) 1 calc PR A 2
H6'2 H 0.2049 0.0211 0.4306 0.074 Uiso 0.527(14) 1 calc PR A 2
H6'3 H 0.3284 0.0424 0.4899 0.074 Uiso 0.527(14) 1 calc PR A 2
C3' C 0.6400(14) 0.1191(10) 0.3447(11) 0.048(2) Uani 0.527(14) 1 d PDU A 2
H3'1 H 0.6921 0.0828 0.3588 0.057 Uiso 0.527(14) 1 calc PR A 2
H3'2 H 0.6701 0.1364 0.3015 0.057 Uiso 0.527(14) 1 calc PR A 2
C4' C 0.6701(12) 0.1622(7) 0.4072(9) 0.049(3) Uani 0.527(14) 1 d PDU A 2
O2' O 0.7792(12) 0.1681(6) 0.4429(9) 0.072(4) Uani 0.527(14) 1 d PDU A 2
C7 C 0.4184(6) 0.2920(2) 0.3712(3) 0.0623(14) Uani 1 1 d DU . .
C8 C 0.454(2) 0.3198(14) 0.4483(8) 0.061(5) Uani 0.522(15) 1 d PDU A 1
H8A H 0.5323 0.3007 0.4759 0.091 Uiso 0.522(15) 1 calc PR A 1
H8B H 0.3810 0.3142 0.4746 0.091 Uiso 0.522(15) 1 calc PR A 1
H8C H 0.4701 0.3622 0.4436 0.091 Uiso 0.522(15) 1 calc PR A 1
C9 C 0.2768(13) 0.3163(7) 0.3354(9) 0.089(4) Uani 0.522(15) 1 d PDU A 1
H9A H 0.2836 0.3577 0.3208 0.133 Uiso 0.522(15) 1 calc PR A 1
H9B H 0.2190 0.3136 0.3716 0.133 Uiso 0.522(15) 1 calc PR A 1
H9C H 0.2407 0.2925 0.2919 0.133 Uiso 0.522(15) 1 calc PR A 1
C10 C 0.5071(19) 0.3130(7) 0.3206(8) 0.090(5) Uani 0.522(15) 1 d PDU A 1
H10A H 0.5618 0.3455 0.3442 0.136 Uiso 0.522(15) 1 calc PR A 1
H10B H 0.4542 0.3269 0.2741 0.136 Uiso 0.522(15) 1 calc PR A 1
H10C H 0.5629 0.2802 0.3105 0.136 Uiso 0.522(15) 1 calc PR A 1
C8' C 0.411(3) 0.3246(18) 0.4433(11) 0.081(7) Uani 0.478(15) 1 d PDU A 2
H8'1 H 0.4638 0.3607 0.4465 0.121 Uiso 0.478(15) 1 calc PR A 2
H8'2 H 0.4441 0.2989 0.4854 0.121 Uiso 0.478(15) 1 calc PR A 2
H8'3 H 0.3197 0.3351 0.4440 0.121 Uiso 0.478(15) 1 calc PR A 2
C9' C 0.3269(18) 0.3156(8) 0.3055(8) 0.088(4) Uani 0.478(15) 1 d PDU A 2
H9'1 H 0.3447 0.3577 0.2994 0.133 Uiso 0.478(15) 1 calc PR A 2
H9'2 H 0.2366 0.3106 0.3126 0.133 Uiso 0.478(15) 1 calc PR A 2
H9'3 H 0.3394 0.2939 0.2613 0.133 Uiso 0.478(15) 1 calc PR A 2
C10' C 0.5671(14) 0.2979(7) 0.3595(11) 0.086(4) Uani 0.478(15) 1 d PDU A 2
H10D H 0.5721 0.2876 0.3085 0.130 Uiso 0.478(15) 1 calc PR A 2
H10E H 0.6228 0.2711 0.3934 0.130 Uiso 0.478(15) 1 calc PR A 2
H10F H 0.5969 0.3388 0.3695 0.130 Uiso 0.478(15) 1 calc PR A 2
C11 C 0.3023(4) 0.18248(16) 0.4626(2) 0.0274(9) Uani 1 1 d . . .
C12 C 0.1687(4) 0.17105(17) 0.4382(2) 0.0328(10) Uani 1 1 d . A .
C16 C 0.3579(4) 0.17217(18) 0.5376(2) 0.0347(10) Uani 1 1 d . A .
C13 C 0.0967(4) 0.14393(19) 0.4871(3) 0.0445(12) Uani 1 1 d D . .
H13 H 0.0053 0.1384 0.4717 0.053 Uiso 1 1 calc R A 1
C15 C 0.2820(5) 0.1441(2) 0.5824(3) 0.0469(12) Uani 1 1 d D . .
H15 H 0.3190 0.1379 0.6329 0.056 Uiso 1 1 calc R A 1
C14 C 0.1564(17) 0.1251(17) 0.5571(11) 0.050(3) Uani 0.390(14) 1 d PDU A 1
C20 C 0.0596(19) 0.0853(7) 0.5910(9) 0.057(3) Uani 0.390(14) 1 d PDU A 1
H20 H -0.0226 0.0870 0.5530 0.068 Uiso 0.390(14) 1 calc PR A 1
C21 C 0.024(2) 0.1161(7) 0.6550(9) 0.066(4) Uani 0.390(14) 1 d PDU A 1
H21A H -0.0355 0.0911 0.6771 0.100 Uiso 0.390(14) 1 calc PR A 1
H21B H -0.0199 0.1535 0.6387 0.100 Uiso 0.390(14) 1 calc PR A 1
H21C H 0.1028 0.1241 0.6916 0.100 Uiso 0.390(14) 1 calc PR A 1
C22 C 0.095(3) 0.0230(8) 0.5924(15) 0.060(5) Uani 0.390(14) 1 d PDU A 1
H22A H 0.1899 0.0190 0.6077 0.090 Uiso 0.390(14) 1 calc PR A 1
H22B H 0.0677 0.0060 0.5431 0.090 Uiso 0.390(14) 1 calc PR A 1
H22C H 0.0513 0.0020 0.6275 0.090 Uiso 0.390(14) 1 calc PR A 1
C14' C 0.1537(11) 0.1302(11) 0.5592(7) 0.048(2) Uani 0.610(14) 1 d PDU A 2
C20' C 0.0920(9) 0.0964(5) 0.6174(6) 0.051(2) Uani 0.610(14) 1 d PDU A 2
H20' H 0.1397 0.1097 0.6669 0.061 Uiso 0.610(14) 1 calc PR A 2
C21' C -0.0474(10) 0.1121(5) 0.6139(8) 0.068(3) Uani 0.610(14) 1 d PDU A 2
H21D H -0.0948 0.1078 0.5630 0.102 Uiso 0.610(14) 1 calc PR A 2
H21E H -0.0537 0.1532 0.6300 0.102 Uiso 0.610(14) 1 calc PR A 2
H21F H -0.0856 0.0857 0.6463 0.102 Uiso 0.610(14) 1 calc PR A 2
C22' C 0.1188(16) 0.0318(6) 0.6120(9) 0.051(3) Uani 0.610(14) 1 d PDU A 2
H22D H 0.0553 0.0092 0.6339 0.077 Uiso 0.610(14) 1 calc PR A 2
H22E H 0.2073 0.0231 0.6386 0.077 Uiso 0.610(14) 1 calc PR A 2
H22F H 0.1115 0.0207 0.5600 0.077 Uiso 0.610(14) 1 calc PR A 2
C17 C 0.0950(4) 0.18923(19) 0.3629(2) 0.0407(12) Uani 1 1 d . . .
H17 H 0.1604 0.2026 0.3329 0.049 Uiso 1 1 calc R A .
C18 C 0.0044(5) 0.2415(2) 0.3698(3) 0.0760(18) Uani 1 1 d . A .
H18A H -0.0598 0.2298 0.3997 0.114 Uiso 1 1 calc R . .
H18B H -0.0411 0.2534 0.3205 0.114 Uiso 1 1 calc R . .
H18C H 0.0562 0.2749 0.3934 0.114 Uiso 1 1 calc R . .
C19 C 0.0150(5) 0.1385(2) 0.3209(3) 0.0633(15) Uani 1 1 d . A .
H19A H 0.0735 0.1057 0.3144 0.095 Uiso 1 1 calc R . .
H19B H -0.0291 0.1527 0.2724 0.095 Uiso 1 1 calc R . .
H19C H -0.0504 0.1247 0.3490 0.095 Uiso 1 1 calc R . .
C23 C 0.4950(4) 0.1911(2) 0.5753(2) 0.0462(12) Uani 1 1 d . . .
H23 H 0.5350 0.2135 0.5383 0.055 Uiso 1 1 calc R A .
C24 C 0.4892(5) 0.2331(2) 0.6409(3) 0.0700(16) Uani 1 1 d . A .
H24A H 0.4343 0.2673 0.6235 0.105 Uiso 1 1 calc R . .
H24B H 0.5777 0.2465 0.6622 0.105 Uiso 1 1 calc R . .
H24C H 0.4520 0.2119 0.6785 0.105 Uiso 1 1 calc R . .
C25 C 0.5830(5) 0.1378(3) 0.6007(3) 0.0759(18) Uani 1 1 d . A .
H25A H 0.5441 0.1141 0.6356 0.114 Uiso 1 1 calc R . .
H25B H 0.6695 0.1518 0.6249 0.114 Uiso 1 1 calc R . .
H25C H 0.5916 0.1135 0.5578 0.114 Uiso 1 1 calc R . .
C26 C 0.3882(4) 0.11321(18) 0.1596(2) 0.0319(10) Uani 1 1 d . . .
C27 C 0.5110(4) 0.12169(19) 0.1374(2) 0.0353(10) Uani 1 1 d . A .
C28 C 0.5845(4) 0.0717(2) 0.1296(2) 0.0391(11) Uani 1 1 d . . .
H28 H 0.6684 0.0773 0.1174 0.047 Uiso 1 1 calc R A .
C29 C 0.5435(4) 0.01422(19) 0.1383(2) 0.0356(11) Uani 1 1 d . A .
C30 C 0.4133(4) 0.00800(19) 0.1441(2) 0.0370(11) Uani 1 1 d . . .
H30 H 0.3776 -0.0308 0.1424 0.044 Uiso 1 1 calc R A .
C31 C 0.3314(4) 0.05597(19) 0.1525(2) 0.0351(11) Uani 1 1 d . A .
C32 C 0.5595(5) 0.18336(19) 0.1165(2) 0.0439(12) Uani 1 1 d . . .
C33 C 0.6328(5) 0.2174(2) 0.1830(3) 0.0622(15) Uani 1 1 d . A .
H33A H 0.5759 0.2225 0.2193 0.093 Uiso 1 1 calc R . .
H33B H 0.6585 0.2563 0.1670 0.093 Uiso 1 1 calc R . .
H33C H 0.7110 0.1952 0.2054 0.093 Uiso 1 1 calc R . .
C34 C 0.4436(5) 0.2199(2) 0.0749(3) 0.0701(16) Uani 1 1 d . A .
H34A H 0.3864 0.2314 0.1092 0.105 Uiso 1 1 calc R . .
H34B H 0.3941 0.1961 0.0348 0.105 Uiso 1 1 calc R . .
H34C H 0.4768 0.2556 0.0543 0.105 Uiso 1 1 calc R . .
C35 C 0.6552(5) 0.1770(2) 0.0619(3) 0.0640(16) Uani 1 1 d . A .
H35A H 0.6749 0.2163 0.0442 0.096 Uiso 1 1 calc R . .
H35B H 0.6149 0.1525 0.0199 0.096 Uiso 1 1 calc R . .
H35C H 0.7362 0.1583 0.0870 0.096 Uiso 1 1 calc R . .
C36 C 0.6311(5) -0.0396(2) 0.1372(2) 0.0462(12) Uani 1 1 d DU . .
C37 C 0.7770(9) -0.0257(6) 0.1501(8) 0.080(3) Uani 0.603(10) 1 d PDU A 1
H37A H 0.7901 0.0137 0.1304 0.120 Uiso 0.603(10) 1 calc PR A 1
H37B H 0.8218 -0.0553 0.1250 0.120 Uiso 0.603(10) 1 calc PR A 1
H37C H 0.8127 -0.0265 0.2031 0.120 Uiso 0.603(10) 1 calc PR A 1
C38 C 0.5880(13) -0.0741(5) 0.0639(5) 0.085(4) Uani 0.603(10) 1 d PDU A 1
H38A H 0.5165 -0.1011 0.0688 0.127 Uiso 0.603(10) 1 calc PR A 1
H38B H 0.6621 -0.0969 0.0528 0.127 Uiso 0.603(10) 1 calc PR A 1
H38C H 0.5582 -0.0460 0.0237 0.127 Uiso 0.603(10) 1 calc PR A 1
C39 C 0.6129(12) -0.0824(5) 0.2010(6) 0.067(3) Uani 0.603(10) 1 d PDU A 1
H39A H 0.6504 -0.0644 0.2486 0.100 Uiso 0.603(10) 1 calc PR A 1
H39B H 0.6574 -0.1200 0.1956 0.100 Uiso 0.603(10) 1 calc PR A 1
H39C H 0.5195 -0.0898 0.1989 0.100 Uiso 0.603(10) 1 calc PR A 1
C37' C 0.7582(14) -0.0227(9) 0.1923(10) 0.077(4) Uani 0.397(10) 1 d PDU A 2
H37D H 0.7945 0.0139 0.1758 0.115 Uiso 0.397(10) 1 calc PR A 2
H37E H 0.8223 -0.0547 0.1943 0.115 Uiso 0.397(10) 1 calc PR A 2
H37F H 0.7377 -0.0167 0.2416 0.115 Uiso 0.397(10) 1 calc PR A 2
C38' C 0.672(2) -0.0415(8) 0.0593(7) 0.077(4) Uani 0.397(10) 1 d PDU A 2
H38D H 0.5972 -0.0311 0.0211 0.115 Uiso 0.397(10) 1 calc PR A 2
H38E H 0.7023 -0.0815 0.0501 0.115 Uiso 0.397(10) 1 calc PR A 2
H38F H 0.7433 -0.0132 0.0583 0.115 Uiso 0.397(10) 1 calc PR A 2
C39' C 0.5785(19) -0.0970(7) 0.1596(12) 0.076(4) Uani 0.397(10) 1 d PDU A 2
H39D H 0.5255 -0.0896 0.1974 0.114 Uiso 0.397(10) 1 calc PR A 2
H39E H 0.6512 -0.1234 0.1796 0.114 Uiso 0.397(10) 1 calc PR A 2
H39F H 0.5242 -0.1156 0.1165 0.114 Uiso 0.397(10) 1 calc PR A 2
C40 C 0.1857(4) 0.0424(2) 0.1508(2) 0.0447(12) Uani 1 1 d . . .
C41 C 0.0983(4) 0.0967(2) 0.1402(3) 0.0601(15) Uani 1 1 d . A .
H41A H 0.1189 0.1221 0.1840 0.090 Uiso 1 1 calc R . .
H41B H 0.0066 0.0844 0.1332 0.090 Uiso 1 1 calc R . .
H41C H 0.1131 0.1187 0.0967 0.090 Uiso 1 1 calc R . .
C42 C 0.1365(5) 0.0019(3) 0.0829(3) 0.087(2) Uani 1 1 d . A .
H42A H 0.0426 -0.0052 0.0787 0.130 Uiso 1 1 calc R . .
H42B H 0.1833 -0.0360 0.0894 0.130 Uiso 1 1 calc R . .
H42C H 0.1528 0.0213 0.0380 0.130 Uiso 1 1 calc R . .
C43 C 0.1670(5) 0.0094(2) 0.2198(3) 0.0616(15) Uani 1 1 d . A .
H43A H 0.1996 0.0337 0.2633 0.092 Uiso 1 1 calc R . .
H43B H 0.2154 -0.0280 0.2233 0.092 Uiso 1 1 calc R . .
H43C H 0.0738 0.0013 0.2173 0.092 Uiso 1 1 calc R . .

loop_
_atom_site_aniso_label
_atom_site_aniso_U_11
_atom_site_aniso_U_22
_atom_site_aniso_U_33
_atom_site_aniso_U_23
_atom_site_aniso_U_13
_atom_site_aniso_U_12
P1 0.0332(7) 0.0372(7) 0.0334(7) 0.0001(5) 0.0078(5) 0.0017(5)
Ge1 0.0333(3) 0.0433(3) 0.0333(3) -0.0041(2) 0.01083(19) -0.0098(2)
C1 0.028(2) 0.029(2) 0.039(3) 0.0025(19) 0.0092(19) -0.003(2)
O1 0.0258(18) 0.127(3) 0.052(2) -0.039(2) 0.0111(15) -0.008(2)
C2 0.032(4) 0.046(4) 0.045(4) 0.003(3) 0.004(3) -0.002(4)
C5 0.038(4) 0.044(4) 0.054(4) 0.014(4) 0.001(4) 0.001(4)
O3 0.071(6) 0.107(8) 0.086(7) 0.049(6) -0.032(5) -0.011(6)
O4 0.040(4) 0.050(5) 0.053(5) 0.010(4) 0.008(4) 0.000(4)
C6 0.042(8) 0.049(9) 0.072(9) 0.027(8) -0.013(6) -0.014(6)
C3 0.033(4) 0.057(4) 0.050(4) 0.007(4) 0.006(4) -0.001(4)
C4 0.024(4) 0.082(6) 0.047(5) 0.003(5) 0.010(4) -0.014(5)
O2 0.027(5) 0.129(10) 0.078(7) -0.018(8) 0.001(4) -0.002(7)
C2' 0.033(4) 0.045(4) 0.043(4) 0.006(3) 0.005(3) -0.002(3)
C5' 0.040(4) 0.051(4) 0.057(4) 0.018(4) 0.001(4) 0.003(3)
O3' 0.057(5) 0.070(6) 0.127(8) 0.060(5) 0.016(5) 0.022(4)
O4' 0.045(4) 0.043(5) 0.053(5) 0.013(4) 0.013(4) -0.002(4)
C6' 0.054(9) 0.034(7) 0.058(7) -0.001(5) 0.008(7) -0.021(6)
C3' 0.034(4) 0.058(4) 0.051(4) 0.004(3) 0.005(3) -0.001(4)
C4' 0.024(4) 0.081(6) 0.045(5) -0.003(5) 0.014(4) -0.014(4)
O2' 0.021(4) 0.114(9) 0.081(7) -0.026(7) 0.011(4) -0.012(5)
C7 0.094(4) 0.046(3) 0.054(3) -0.012(3) 0.031(3) -0.029(3)
C8 0.101(13) 0.034(8) 0.054(6) -0.014(6) 0.034(6) -0.005(9)
C9 0.156(8) 0.048(4) 0.059(8) 0.031(7) 0.012(6) -0.034(7)
C10 0.175(11) 0.050(9) 0.061(9) 0.009(7) 0.063(9) -0.040(9)
C8' 0.120(16) 0.059(11) 0.064(7) -0.025(8) 0.023(9) 0.004(13)
C9' 0.157(8) 0.048(4) 0.058(8) 0.031(7) 0.014(6) -0.035(7)
C10' 0.142(8) 0.048(9) 0.087(12) -0.005(9) 0.066(8) -0.048(9)
C11 0.023(2) 0.032(2) 0.028(2) -0.0002(18) 0.0080(18) 0.0025(18)
C12 0.032(3) 0.032(3) 0.034(2) -0.0013(19) 0.005(2) 0.006(2)
C16 0.032(3) 0.038(3) 0.036(3) 0.001(2) 0.009(2) 0.012(2)
C13 0.027(3) 0.040(3) 0.072(4) 0.005(2) 0.023(2) 0.005(2)
C15 0.051(3) 0.053(3) 0.041(3) 0.013(2) 0.017(2) 0.019(3)
C14 0.054(5) 0.042(6) 0.061(5) 0.019(5) 0.032(5) 0.014(5)
C20 0.064(5) 0.055(5) 0.062(6) 0.017(5) 0.035(5) 0.008(5)
C21 0.074(10) 0.061(7) 0.076(9) 0.005(7) 0.044(7) -0.002(8)
C22 0.092(12) 0.041(6) 0.051(11) -0.007(7) 0.024(9) -0.032(7)
C14' 0.054(4) 0.040(5) 0.059(4) 0.019(4) 0.032(4) 0.015(4)
C20' 0.053(4) 0.050(4) 0.057(5) 0.013(4) 0.028(4) 0.001(4)
C21' 0.058(6) 0.064(6) 0.091(8) 0.033(6) 0.037(5) 0.009(5)
C22' 0.057(7) 0.043(5) 0.053(9) 0.008(5) 0.009(6) -0.012(5)
C17 0.026(2) 0.052(3) 0.043(3) -0.006(2) 0.005(2) 0.011(2)
C18 0.088(4) 0.084(4) 0.051(3) 0.004(3) -0.002(3) 0.051(4)
C19 0.040(3) 0.085(4) 0.065(4) -0.020(3) 0.011(3) -0.006(3)
C23 0.033(3) 0.070(3) 0.034(3) -0.009(2) 0.002(2) 0.010(2)
C24 0.062(4) 0.097(4) 0.048(3) -0.022(3) 0.000(3) 0.003(3)
C25 0.055(4) 0.097(5) 0.069(4) 0.001(3) -0.007(3) 0.036(3)
C26 0.033(3) 0.033(3) 0.030(2) 0.0001(19) 0.0082(19) 0.004(2)
C27 0.036(3) 0.039(3) 0.031(2) 0.002(2) 0.008(2) -0.001(2)
C28 0.035(3) 0.046(3) 0.040(3) 0.004(2) 0.015(2) -0.001(2)
C29 0.039(3) 0.038(3) 0.030(2) -0.001(2) 0.005(2) 0.000(2)
C30 0.044(3) 0.030(3) 0.035(3) -0.008(2) 0.004(2) -0.009(2)
C31 0.035(3) 0.040(3) 0.031(2) -0.001(2) 0.006(2) -0.002(2)
C32 0.052(3) 0.038(3) 0.049(3) 0.007(2) 0.028(3) -0.002(2)
C33 0.072(4) 0.050(3) 0.073(4) -0.004(3) 0.035(3) -0.020(3)
C34 0.083(4) 0.055(4) 0.077(4) 0.030(3) 0.028(3) 0.005(3)
C35 0.081(4) 0.050(3) 0.075(4) 0.004(3) 0.051(3) -0.009(3)
C36 0.048(3) 0.047(3) 0.042(3) 0.001(2) 0.004(2) 0.017(2)
C37 0.055(5) 0.067(6) 0.123(10) -0.009(8) 0.029(6) 0.016(4)
C38 0.122(10) 0.055(8) 0.071(5) -0.028(5) 0.001(6) 0.041(6)
C39 0.063(7) 0.051(6) 0.084(7) 0.017(6) 0.006(7) 0.017(5)
C37' 0.048(7) 0.069(7) 0.108(10) -0.006(10) 0.003(7) 0.037(6)
C38' 0.116(12) 0.054(9) 0.068(6) -0.008(6) 0.038(6) 0.047(7)
C39' 0.071(9) 0.051(8) 0.106(11) 0.015(9) 0.020(9) 0.021(6)
C40 0.038(3) 0.049(3) 0.046(3) -0.005(2) 0.005(2) -0.009(2)
C41 0.027(3) 0.065(4) 0.085(4) 0.014(3) 0.001(3) 0.002(3)
C42 0.042(3) 0.123(5) 0.092(4) -0.058(4) 0.002(3) -0.018(3)
C43 0.041(3) 0.064(4) 0.083(4) 0.011(3) 0.020(3) -0.005(3)

loop_
_atom_type_symbol
_atom_type_description
_atom_type_scat_dispersion_real
_atom_type_scat_dispersion_imag
_atom_type_scat_source
C C 0.0033 0.0016 'International Tables Vol C Tables 4.2.6.8 and 6.1.1.4'
H H 0.0000 0.0000 'International Tables Vol C Tables 4.2.6.8 and 6.1.1.4'
O O 0.0106 0.0060 'International Tables Vol C Tables 4.2.6.8 and 6.1.1.4'
P P 0.1023 0.0942 'International Tables Vol C Tables 4.2.6.8 and 6.1.1.4'
Ge Ge 0.1547 1.8001 'International Tables Vol C Tables 4.2.6.8 and 6.1.1.4'

loop_
_geom_angle_atom_site_label_1
_geom_angle_atom_site_label_2
_geom_angle_atom_site_label_3
_geom_angle
C1 P1 C26 101.80(19)
O1 Ge1 C11 104.88(15)
O1 Ge1 C1 95.99(15)
C11 Ge1 C1 117.41(16)
O1 Ge1 C7 100.2(2)
C11 Ge1 C7 115.18(18)
C1 Ge1 C7 117.99(17)
C2' C1 C2 6.5(11)
C2' C1 P1 125.2(7)
C2 C1 P1 126.5(8)
C2' C1 Ge1 111.3(8)
C2 C1 Ge1 111.2(8)
P1 C1 Ge1 121.9(2)
C4' O1 C4 16.4(14)
C4' O1 Ge1 132.4(7)
C4 O1 Ge1 131.4(7)
C3 C2 C1 109.5(12)
C3 C2 C5 108.6(13)
C1 C2 C5 113.0(12)
O3 C5 O4 125.2(13)
O3 C5 C2 123.3(13)
O4 C5 C2 111.4(12)
C5 O4 C6 118.2(13)
C4 C3 C2 113.1(12)
O2 C4 O1 121.5(13)
O2 C4 C3 119.8(12)
O1 C4 C3 118.1(12)
C5' C2' C3' 109.7(12)
C5' C2' C1 116.3(10)
C3' C2' C1 115.1(11)
O3' C5' O4' 120.8(12)
O3' C5' C2' 127.1(10)
O4' C5' C2' 112.1(10)
C5' O4' C6' 117.7(12)
C4' C3' C2' 116.6(11)
O2' C4' O1 117.0(12)
O2' C4' C3' 122.1(11)
O1 C4' C3' 120.4(10)
C9' C7 C10 75.9(8)
C9' C7 C8' 113.8(14)
C10 C7 C8' 121.5(17)
C9' C7 C8 127.7(15)
C10 C7 C8 112.2(11)
C8' C7 C8 16.9(17)
C9' C7 C9 30.8(7)
C10 C7 C9 105.1(7)
C8' C7 C9 90.0(13)
C8 C7 C9 106.6(10)
C9' C7 C10' 110.2(8)
C10 C7 C10' 34.3(6)
C8' C7 C10' 106.4(12)
C8 C7 C10' 91.1(11)
C9 C7 C10' 138.9(7)
C9' C7 Ge1 115.3(7)
C10 C7 Ge1 117.9(7)
C8' C7 Ge1 108.9(16)
C8 C7 Ge1 105.7(13)
C9 C7 Ge1 108.9(6)
C10' C7 Ge1 101.1(7)
C12 C11 C16 118.9(4)
C12 C11 Ge1 117.8(3)
C16 C11 Ge1 123.2(3)
C11 C12 C13 119.1(4)
C11 C12 C17 123.1(4)
C13 C12 C17 117.7(4)
C15 C16 C11 118.6(4)
C15 C16 C23 116.3(4)
C11 C16 C23 125.1(4)
C14' C13 C14 5(3)
C14' C13 C12 121.7(5)
C14 C13 C12 121.7(7)
C14' C15 C14 5(3)
C14' C15 C16 123.3(5)
C14 C15 C16 123.3(7)
C15 C14 C13 116.9(10)
C15 C14 C20 133.4(12)
C13 C14 C20 109.7(11)
C22 C20 C21 122.8(15)
C22 C20 C14 112.5(16)
C21 C20 C14 109.0(16)
C15 C14' C13 118.1(7)
C15 C14' C20' 113.8(7)
C13 C14' C20' 128.0(8)
C21' C20' C22' 115.1(10)
C21' C20' C14' 112.4(9)
C22' C20' C14' 109.2(10)
C12 C17 C18 110.3(3)
C12 C17 C19 113.2(4)
C18 C17 C19 109.4(4)
C16 C23 C25 112.0(4)
C16 C23 C24 111.0(4)
C25 C23 C24 110.5(4)
C31 C26 C27 118.5(4)
C31 C26 P1 121.5(3)
C27 C26 P1 118.3(3)
C28 C27 C26 117.5(4)
C28 C27 C32 119.5(4)
C26 C27 C32 122.8(4)
C27 C28 C29 124.3(4)
C28 C29 C30 115.5(4)
C28 C29 C36 123.2(4)
C30 C29 C36 121.1(4)
C29 C30 C31 123.5(4)
C30 C31 C26 117.5(4)
C30 C31 C40 117.3(4)
C26 C31 C40 125.1(4)
C33 C32 C34 111.0(4)
C33 C32 C35 106.4(4)
C34 C32 C35 105.3(4)
C33 C32 C27 112.8(4)
C34 C32 C27 110.1(4)
C35 C32 C27 110.9(4)
C39' C36 C29 115.9(9)
C39' C36 C37 122.8(10)
C29 C36 C37 114.5(6)
C39' C36 C38 75.2(8)
C29 C36 C38 109.6(5)
C37 C36 C38 110.9(7)
C39' C36 C37' 110.1(10)
C29 C36 C37' 103.5(8)
C37 C36 C37' 31.6(7)
C38 C36 C37' 139.8(8)
C39' C36 C39 32.1(7)
C29 C36 C39 109.1(6)
C37 C36 C39 105.5(7)
C38 C36 C39 106.8(7)
C37' C36 C39 82.4(9)
C39' C36 C38' 113.9(9)
C29 C36 C38' 107.5(6)
C37 C36 C38' 73.4(8)
C38 C36 C38' 43.6(6)
C37' C36 C38' 105.0(9)
C39 C36 C38' 139.7(8)
C43 C40 C41 109.7(4)
C43 C40 C31 111.1(4)
C41 C40 C31 113.9(4)
C43 C40 C42 108.1(4)
C41 C40 C42 105.8(4)
C31 C40 C42 107.9(4)

loop_
_geom_bond_atom_site_label_1
_geom_bond_atom_site_label_2
_geom_bond_distance
P1 C1 1.677(4)
P1 C26 1.866(4)
Ge1 O1 1.827(3)
Ge1 C11 1.978(4)
Ge1 C1 1.978(4)
Ge1 C7 1.982(5)
C1 C2' 1.523(11)
C1 C2 1.523(12)
O1 C4' 1.304(11)
O1 C4 1.368(11)
C2 C3 1.523(11)
C2 C5 1.525(12)
C5 O3 1.184(12)
C5 O4 1.330(13)
O4 C6 1.448(12)
C3 C4 1.504(12)
C4 O2 1.217(11)
C2' C5' 1.506(11)
C2' C3' 1.520(10)
C5' O3' 1.192(10)
C5' O4' 1.332(12)
O4' C6' 1.451(11)
C3' C4' 1.495(11)
C4' O2' 1.211(10)
C7 C9' 1.494(11)
C7 C10 1.507(10)
C7 C8' 1.534(13)
C7 C8 1.534(11)
C7 C9 1.597(12)
C7 C10' 1.608(12)
C11 C12 1.404(5)
C11 C16 1.416(5)
C12 C13 1.414(5)
C12 C17 1.514(5)
C16 C15 1.396(6)
C16 C23 1.527(6)
C13 C14' 1.385(9)
C13 C14 1.390(13)
C15 C14' 1.361(9)
C15 C14 1.373(13)
C14 C20 1.565(13)
C20 C22 1.455(14)
C20 C21 1.476(14)
C14' C20' 1.551(9)
C20' C21' 1.483(11)
C20' C22' 1.494(10)
C17 C18 1.531(6)
C17 C19 1.539(6)
C23 C25 1.532(6)
C23 C24 1.546(6)
C26 C31 1.418(5)
C26 C27 1.426(5)
C27 C28 1.386(6)
C27 C32 1.555(6)
C28 C29 1.386(6)
C29 C30 1.386(6)
C29 C36 1.523(6)
C30 C31 1.405(5)
C31 C40 1.542(6)
C32 C33 1.525(6)
C32 C34 1.543(6)
C32 C35 1.549(6)
C36 C39' 1.494(12)
C36 C37 1.526(9)
C36 C38 1.552(8)
C36 C37' 1.559(12)
C36 C39 1.562(9)
C36 C38' 1.574(11)
C40 C43 1.517(6)
C40 C41 1.519(6)
C40 C42 1.558(6)
